data_2202279
loop_
_publ_author_name
'Gibson, Dorothy H.'
'Mashuta, Mark S.'
'Yin, Xiaolong'

_publ_section_title
;
 \m-Hydroxo-bis[(4,4'-dimethyl-2,2'-bipyridine)tricarbonylrhenium(I)]
 perrhenate acetone hemisolvate
;
_journal_issue 10
_journal_name_full 'Acta Crystallographica Section E'
_journal_page_first m911
_journal_page_last m913
_journal_paper_doi 10.1107/S1600536803020105
_journal_volume 59
_journal_year 2003
_chemical_formula_iupac '[Re2 (C12 H12 N2)2 (Co)6 (OH)]Re O4 , 0.5C3 H6 O'
_chemical_formula_moiety 'C30 H25 N4 O7 Re2, O4 Re, 0.5(C3 H6 O)'
_chemical_formula_sum 'C31.5 H28 N4 O11.5 Re3'
_chemical_formula_weight 1205.16
_chemical_name_common
;
 \m-OH [Re(dmbpy)(CO)~3~]~2~ ReO~4~ acetone solvate
;
_chemical_name_systematic
;
 \m-Hydroxo bis-[Tricarbonyl(4,4'-dimethyl-2,2'-bipyridine)
 rhenium(I)] perrhenate acetone solvate
;
_space_group_IT_number 14
_symmetry_cell_setting monoclinic
_symmetry_space_group_name_Hall '-P 2ybc'
_symmetry_space_group_name_H-M 'P 1 21/c 1'
_atom_sites_solution_hydrogens mixed
_atom_sites_solution_primary direct
_atom_sites_solution_secondary difmap
_audit_creation_method SHELXL-97
_cell_angle_alpha 90.00
_cell_angle_beta 105.2220(10)
_cell_angle_gamma 90.00
_cell_formula_units_Z 4
_cell_length_a 10.6841(7)
_cell_length_b 31.649(2)
_cell_length_c 10.5758(7)
_cell_measurement_reflns_used 8716
_cell_measurement_temperature 110(2)
_cell_measurement_theta_max 28.08
_cell_measurement_theta_min 2.36
_cell_volume 3450.6(4)
_computing_cell_refinement 'SAINT (Bruker, 2001)'
_computing_data_collection 'SMART (Bruker, 2001)'
_computing_data_reduction SAINT
_computing_molecular_graphics 'SHELXTL (Bruker, 2001)'
_computing_publication_material SHELXTL
_computing_structure_refinement 'SHELXL97 (Sheldrick, 1997)'
_computing_structure_solution 'SHELXS (Sheldrick, 1990)'
_diffrn_ambient_temperature 110(2)
_diffrn_measured_fraction_theta_full 0.930
_diffrn_measured_fraction_theta_max 0.930
_diffrn_measurement_device_type 'SMART APEX CCD'
_diffrn_measurement_method '\w scans'
_diffrn_radiation_monochromator graphite
_diffrn_radiation_source 'normal-focus sealed tube'
_diffrn_radiation_type MoK\a
_diffrn_radiation_wavelength 0.71073
_diffrn_reflns_av_R_equivalents 0.042
_diffrn_reflns_av_sigmaI/netI 0.045
_diffrn_reflns_limit_h_max 14
_diffrn_reflns_limit_h_min -13
_diffrn_reflns_limit_k_max 42
_diffrn_reflns_limit_k_min -41
_diffrn_reflns_limit_l_max 14
_diffrn_reflns_limit_l_min -14
_diffrn_reflns_number 29838
_diffrn_reflns_theta_full 28.30
_diffrn_reflns_theta_max 28.30
_diffrn_reflns_theta_min 1.98
_diffrn_standards_decay_% <0.1
_diffrn_standards_interval_count 0
_diffrn_standards_interval_time 0
_diffrn_standards_number 0
_exptl_absorpt_coefficient_mu 10.564
_exptl_absorpt_correction_T_max 0.900
_exptl_absorpt_correction_T_min 0.180
_exptl_absorpt_correction_type multi-scan
_exptl_absorpt_process_details
;
 (SADABS; Sheldrick, 2001)
;
_exptl_crystal_colour yellow
_exptl_crystal_density_diffrn 2.320
_exptl_crystal_density_meas ?
_exptl_crystal_density_method 'not measured'
_exptl_crystal_description rect-plate
_exptl_crystal_F_000 2248
_exptl_crystal_size_max 0.29
_exptl_crystal_size_mid 0.14
_exptl_crystal_size_min 0.01
_refine_diff_density_max 3.702
_refine_diff_density_min -1.944
_refine_ls_extinction_method none
_refine_ls_goodness_of_fit_ref 1.07
_refine_ls_hydrogen_treatment mixed
_refine_ls_matrix_type full
_refine_ls_number_parameters 457
_refine_ls_number_reflns 7989
_refine_ls_number_restraints 0
_refine_ls_restrained_S_all 1.07
_refine_ls_R_factor_all 0.032
_refine_ls_R_factor_gt 0.027
_refine_ls_shift/su_max 0.003
_refine_ls_shift/su_mean 0.001
_refine_ls_structure_factor_coef Fsqd
_refine_ls_weighting_details 'calc w = 1/[\s^2^(Fo^2^)+(0.0390P)^2^+1.9625P] where P = (Fo^2^+2Fc^2^)/3'
_refine_ls_weighting_scheme calc
_refine_ls_wR_factor_gt 0.074
_refine_ls_wR_factor_ref 0.076
_reflns_number_gt 7184
_reflns_number_total 7989
_reflns_threshold_expression I>2\s(I)
_cod_data_source_file ac6060.cif
_cod_data_source_block I
_cod_depositor_comments
;
The following automatic conversions were performed:
'_symmetry_cell_setting' value 'Monoclinic' changed to 'monoclinic'
according to '/home/saulius/struct/CIF-dictionaries/cif_core.dic'
dictionary named 'cif_core.dic' version 2.4.1 from 2010-06-29.

Automatic conversion script
Id: cif_fix_enum 1527 2010-12-29 10:47:43Z saulius 

The following automatic conversions were performed:

'_symmetry_cell_setting' value 'Monoclinic' changed to 'monoclinic'
according to /home/saulius/struct/CIF-dictionaries/cif_core.dic
dictionary named 'cif_core.dic' version 2.4.1 from 2010-06-29.

Automatic conversion script
Id: cif_fix_values 1715 2011-07-08 13:25:40Z adriana 

The following automatic conversions were performed:

'_exptl_crystal_density_meas' value 'not measured' was changed to '?'
- the value is perceived as not measured.

Automatic conversion script
Id: cif_fix_values 3008 2015-01-20 13:52:24Z robertas 
;
_cod_original_cell_volume 3450.7(4)
_cod_original_sg_symbol_Hall '-P 2ybc '
_cod_original_sg_symbol_H-M 'P 21/c'
_cod_original_formula_sum 'C31.50 H28 N4 O11.50 Re3'
_cod_database_code 2202279
_cod_database_fobs_code 2202279

loop_
_symmetry_equiv_pos_as_xyz
'x, y, z'
'-x, y+1/2, -z+1/2'
'-x, -y, -z'
'x, -y-1/2, z-1/2'

loop_
_atom_site_label
_atom_site_fract_x
_atom_site_fract_y
_atom_site_fract_z
_atom_site_U_iso_or_equiv
_atom_site_adp_type
_atom_site_calc_flag
_atom_site_refinement_flags
_atom_site_occupancy
_atom_site_disorder_assembly
_atom_site_disorder_group
_atom_site_type_symbol
Re1 0.77598(2) 0.070540(10) 0.27710(2) 0.01529(6) Uani d . 1 . . Re
Re2 0.69927(2) 0.195020(10) 0.26189(2) 0.01525(6) Uani d . 1 . . Re
O1 0.6890(3) 0.04395(10) -0.0131(3) 0.0286(7) Uani d . 1 . . O
O2 1.0227(3) 0.11192(11) 0.2342(3) 0.0304(8) Uani d . 1 . . O
O3 0.9234(3) -0.01352(10) 0.3404(3) 0.0305(8) Uani d . 1 . . O
O4 0.9016(4) 0.20196(11) 0.1017(4) 0.0336(8) Uani d . 1 . . O
O5 0.9319(3) 0.19761(11) 0.5047(4) 0.0298(8) Uani d . 1 . . O
O6 0.7178(3) 0.29158(10) 0.2805(3) 0.0254(7) Uani d . 1 . . O
O7 0.6672(3) 0.12867(9) 0.2469(3) 0.0184(6) Uani d . 1 . . O
H7O 0.614(6) 0.121(2) 0.189(6) 0.044(19) Uiso d . 1 . . H
N1 0.8064(4) 0.08676(11) 0.4823(3) 0.0171(7) Uani d . 1 . . N
N2 0.6004(3) 0.04996(11) 0.3286(3) 0.0165(7) Uani d . 1 . . N
N3 0.5453(4) 0.18840(11) 0.3602(3) 0.0176(7) Uani d . 1 . . N
N4 0.5166(4) 0.19858(10) 0.1072(3) 0.0174(8) Uani d . 1 . . N
C1 0.7228(4) 0.05406(13) 0.0945(4) 0.0194(9) Uani d . 1 . . C
C2 0.9284(5) 0.09566(14) 0.2488(4) 0.0213(9) Uani d . 1 . . C
C3 0.8673(4) 0.01789(14) 0.3160(4) 0.0212(9) Uani d . 1 . . C
C4 0.8243(5) 0.19801(15) 0.1602(5) 0.0265(10) Uani d . 1 . . C
C5 0.8444(5) 0.19465(13) 0.4134(5) 0.0207(9) Uani d . 1 . . C
C6 0.7109(4) 0.25487(14) 0.2736(4) 0.0189(9) Uani d . 1 . . C
C7 0.9200(4) 0.10058(14) 0.5611(4) 0.0216(9) Uani d . 1 . . C
H7 0.9934 0.1027 0.5265 0.026 Uiso calc R 1 . . H
C8 0.9333(5) 0.11177(14) 0.6907(5) 0.0247(10) Uani d . 1 . . C
H8 1.0150 0.1209 0.7435 0.030 Uiso calc R 1 . . H
C9 0.8272(5) 0.10965(14) 0.7436(4) 0.0224(10) Uani d . 1 . . C
C10 0.7113(5) 0.09372(13) 0.6632(4) 0.0208(9) Uani d . 1 . . C
H10 0.6377 0.0903 0.6967 0.025 Uiso calc R 1 . . H
C11 0.7042(4) 0.08296(13) 0.5340(4) 0.0186(9) Uani d . 1 . . C
C12 0.5853(4) 0.06361(12) 0.4462(4) 0.0165(8) Uani d . 1 . . C
C13 0.4713(4) 0.05874(13) 0.4805(4) 0.0196(9) Uani d . 1 . . C
H13 0.4638 0.0694 0.5621 0.024 Uiso calc R 1 . . H
C14 0.3660(4) 0.03823(13) 0.3971(4) 0.0211(9) Uani d . 1 . . C
C15 0.3837(4) 0.02307(14) 0.2792(4) 0.0214(9) Uani d . 1 . . C
H15 0.3158 0.0081 0.2202 0.026 Uiso calc R 1 . . H
C16 0.5008(4) 0.02982(13) 0.2476(4) 0.0196(9) Uani d . 1 . . C
H16 0.5103 0.0198 0.1659 0.024 Uiso calc R 1 . . H
C17 0.8394(5) 0.12219(16) 0.8835(4) 0.0295(11) Uani d . 1 . . C
H17A 0.8822 0.0995 0.9421 0.044 Uiso calc R 1 . . H
H17B 0.7529 0.1272 0.8959 0.044 Uiso calc R 1 . . H
H17C 0.8911 0.1481 0.9037 0.044 Uiso calc R 1 . . H
C18 0.2399(5) 0.03322(16) 0.4316(5) 0.0307(11) Uani d . 1 . . C
H18A 0.1786 0.0547 0.3857 0.046 Uiso calc R 1 . . H
H18B 0.2538 0.0366 0.5264 0.046 Uiso calc R 1 . . H
H18C 0.2045 0.0050 0.4053 0.046 Uiso calc R 1 . . H
C19 0.5664(4) 0.18187(13) 0.4905(4) 0.0165(8) Uani d . 1 . . C
H19 0.6523 0.1841 0.5450 0.020 Uiso calc R 1 . . H
C20 0.4668(4) 0.17210(13) 0.5469(4) 0.0196(9) Uani d . 1 . . C
H20 0.4851 0.1682 0.6390 0.023 Uiso calc R 1 . . H
C21 0.3409(5) 0.16804(14) 0.4704(4) 0.0209(9) Uani d . 1 . . C
C22 0.3195(4) 0.17544(14) 0.3365(4) 0.0212(9) Uani d . 1 . . C
H22 0.2341 0.1733 0.2806 0.025 Uiso calc R 1 . . H
C23 0.4216(4) 0.18593(12) 0.2842(4) 0.0172(8) Uani d . 1 . . C
C24 0.4054(5) 0.19548(12) 0.1429(4) 0.0187(9) Uani d . 1 . . C
C25 0.2854(5) 0.20235(14) 0.0566(4) 0.0215(9) Uani d . 1 . . C
H25 0.2091 0.2004 0.0863 0.026 Uiso calc R 1 . . H
C26 0.2759(5) 0.21226(13) -0.0749(4) 0.0232(10) Uani d . 1 . . C
C27 0.3910(5) 0.21361(13) -0.1110(4) 0.0261(11) Uani d . 1 . . C
H27 0.3888 0.2192 -0.1999 0.031 Uiso calc R 1 . . H
C28 0.5084(5) 0.20709(13) -0.0219(4) 0.0225(10) Uani d . 1 . . C
H28 0.5856 0.2085 -0.0503 0.027 Uiso calc R 1 . . H
C29 0.2305(5) 0.15688(18) 0.5268(5) 0.0335(12) Uani d . 1 . . C
H29A 0.1837 0.1826 0.5383 0.050 Uiso calc R 1 . . H
H29B 0.2642 0.1431 0.6119 0.050 Uiso calc R 1 . . H
H29C 0.1712 0.1376 0.4671 0.050 Uiso calc R 1 . . H
C30 0.1456(6) 0.22050(16) -0.1696(5) 0.0339(12) Uani d . 1 . . C
H30A 0.1569 0.2387 -0.2408 0.051 Uiso calc R 1 . . H
H30B 0.0886 0.2345 -0.1235 0.051 Uiso calc R 1 . . H
H30C 0.1067 0.1936 -0.2060 0.051 Uiso calc R 1 . . H
Re3 0.37483(2) 0.093010(10) 0.89115(2) 0.02158(6) Uani d . 1 . . Re
O8 0.4668(5) 0.10920(15) 0.7886(5) 0.0611(14) Uani d . 1 . . O
O9 0.2276(3) 0.11873(12) 0.8469(4) 0.0397(9) Uani d . 1 . . O
O10 0.3519(4) 0.03912(12) 0.8818(5) 0.0542(13) Uani d . 1 . . O
O11 0.4516(4) 0.10585(11) 1.0507(3) 0.0361(9) Uani d . 1 . . O
O60 -0.0967(9) 0.0157(3) 0.8430(8) 0.050(2) Uiso d P 0.50 . . O
C60 -0.0244(13) 0.0084(4) 0.9482(11) 0.041(3) Uiso d P 0.50 . . C
C61 0.0916(18) 0.0397(6) 0.9980(16) 0.055(4) Uiso d P 0.50 . . C
C62 -0.050(2) -0.0297(7) 1.014(2) 0.078(6) Uiso d P 0.50 . . C

loop_
_atom_site_aniso_label
_atom_site_aniso_U_11
_atom_site_aniso_U_22
_atom_site_aniso_U_33
_atom_site_aniso_U_12
_atom_site_aniso_U_13
_atom_site_aniso_U_23
Re1 0.01409(10) 0.01218(9) 0.01857(10) 0.00078(6) 0.00249(7) -0.00059(6)
Re2 0.01703(10) 0.01150(9) 0.01687(9) -0.00034(6) 0.00385(7) -0.00073(6)
O1 0.033(2) 0.0266(17) 0.0254(18) 0.0035(15) 0.0063(15) -0.0036(14)
O2 0.0199(18) 0.0326(19) 0.0384(19) -0.0043(15) 0.0070(15) 0.0031(15)
O3 0.031(2) 0.0228(17) 0.0370(19) 0.0150(15) 0.0073(16) 0.0043(14)
O4 0.040(2) 0.0302(18) 0.039(2) -0.0081(16) 0.0259(18) -0.0063(15)
O5 0.0192(19) 0.0274(18) 0.036(2) 0.0004(14) -0.0059(16) -0.0003(14)
O6 0.036(2) 0.0143(16) 0.0237(16) -0.0036(14) 0.0049(14) -0.0019(12)
O7 0.0188(17) 0.0132(15) 0.0199(16) 0.0009(13) -0.0010(13) -0.0018(12)
N1 0.0155(19) 0.0141(17) 0.0196(18) 0.0005(14) 0.0005(15) 0.0003(13)
N2 0.0132(18) 0.0158(17) 0.0196(17) 0.0015(14) 0.0028(14) -0.0007(13)
N3 0.0162(19) 0.0185(17) 0.0187(18) 0.0013(15) 0.0052(15) 0.0005(14)
N4 0.025(2) 0.0046(15) 0.0208(18) -0.0007(14) 0.0027(16) 0.0000(12)
C1 0.017(2) 0.015(2) 0.027(2) 0.0017(17) 0.0064(18) -0.0012(17)
C2 0.019(2) 0.020(2) 0.024(2) 0.0025(18) 0.0028(19) -0.0008(17)
C3 0.017(2) 0.020(2) 0.026(2) -0.0021(18) 0.0065(19) -0.0028(17)
C4 0.027(3) 0.025(2) 0.028(2) -0.001(2) 0.009(2) -0.0038(18)
C5 0.023(3) 0.014(2) 0.025(2) 0.0005(17) 0.009(2) -0.0003(16)
C6 0.018(2) 0.022(2) 0.015(2) 0.0014(17) 0.0012(17) 0.0010(16)
C7 0.015(2) 0.020(2) 0.026(2) 0.0003(17) -0.0019(18) 0.0011(17)
C8 0.021(2) 0.022(2) 0.026(2) -0.0006(19) -0.0036(19) -0.0006(18)
C9 0.030(3) 0.016(2) 0.016(2) 0.0003(19) -0.0027(18) -0.0004(16)
C10 0.022(2) 0.017(2) 0.022(2) 0.0018(17) 0.0042(19) 0.0016(16)
C11 0.024(2) 0.0085(18) 0.021(2) 0.0027(17) 0.0023(18) 0.0021(15)
C12 0.020(2) 0.0089(18) 0.019(2) 0.0019(16) 0.0024(17) 0.0013(15)
C13 0.021(2) 0.013(2) 0.022(2) 0.0038(17) 0.0016(18) 0.0018(16)
C14 0.017(2) 0.013(2) 0.032(2) 0.0021(17) 0.0032(19) 0.0052(17)
C15 0.017(2) 0.018(2) 0.027(2) -0.0013(17) 0.0000(18) -0.0011(17)
C16 0.022(2) 0.0109(19) 0.022(2) 0.0014(17) -0.0006(18) -0.0010(16)
C17 0.037(3) 0.028(2) 0.018(2) 0.001(2) -0.002(2) -0.0012(18)
C18 0.019(3) 0.029(3) 0.041(3) 0.000(2) 0.003(2) 0.005(2)
C19 0.016(2) 0.015(2) 0.0155(19) 0.0005(16) -0.0007(16) -0.0002(15)
C20 0.023(2) 0.018(2) 0.018(2) 0.0015(18) 0.0050(18) 0.0019(16)
C21 0.020(2) 0.017(2) 0.026(2) -0.0012(18) 0.0073(19) -0.0013(17)
C22 0.014(2) 0.022(2) 0.027(2) 0.0011(17) 0.0031(18) -0.0009(17)
C23 0.020(2) 0.0088(18) 0.020(2) 0.0035(16) 0.0005(17) -0.0022(15)
C24 0.023(2) 0.0084(19) 0.023(2) 0.0013(16) 0.0028(18) -0.0008(15)
C25 0.021(2) 0.018(2) 0.022(2) 0.0023(18) -0.0004(18) -0.0017(17)
C26 0.028(3) 0.010(2) 0.023(2) -0.0010(18) -0.0068(19) -0.0014(16)
C27 0.046(3) 0.012(2) 0.017(2) -0.001(2) 0.001(2) 0.0005(15)
C28 0.034(3) 0.0116(19) 0.023(2) -0.0038(19) 0.008(2) -0.0011(16)
C29 0.022(3) 0.052(3) 0.029(3) -0.006(2) 0.010(2) 0.000(2)
C30 0.041(3) 0.024(2) 0.027(3) 0.002(2) -0.009(2) 0.0015(19)
Re3 0.01847(11) 0.01695(10) 0.02495(10) 0.00191(7) -0.00206(8) -0.00318(6)
O8 0.066(3) 0.068(3) 0.063(3) 0.041(3) 0.041(3) 0.038(2)
O9 0.0165(18) 0.0292(19) 0.065(3) 0.0063(15) -0.0047(17) -0.0052(18)
O10 0.040(3) 0.0207(19) 0.090(3) -0.0010(17) -0.004(2) -0.019(2)
O11 0.038(2) 0.0299(19) 0.0320(19) 0.0043(17) -0.0066(16) -0.0031(15)

loop_
_atom_type_symbol
_atom_type_description
_atom_type_scat_dispersion_real
_atom_type_scat_dispersion_imag
_atom_type_scat_source
C C 0.0033 0.0016 'International Tables Vol C Tables 4.2.6.8 and 6.1.1.4'
H H 0.0000 0.0000 'International Tables Vol C Tables 4.2.6.8 and 6.1.1.4'
N N 0.0061 0.0033 'International Tables Vol C Tables 4.2.6.8 and 6.1.1.4'
O O 0.0106 0.0060 'International Tables Vol C Tables 4.2.6.8 and 6.1.1.4'
Re Re -1.0185 7.2310 'International Tables Vol C Tables 4.2.6.8 and 6.1.1.4'

loop_
_geom_angle_atom_site_label_1
_geom_angle_atom_site_label_2
_geom_angle_atom_site_label_3
_geom_angle_site_symmetry_1
_geom_angle
_geom_angle_publ_flag
C2 Re1 C3 . 89.35(19) yes
C2 Re1 C1 . 89.70(19) yes
C3 Re1 C1 . 88.81(18) yes
C2 Re1 O7 . 94.05(16) yes
C3 Re1 O7 . 175.33(15) yes
C1 Re1 O7 . 94.41(15) yes
C2 Re1 N1 . 98.54(16) yes
C3 Re1 N1 . 93.26(16) yes
C1 Re1 N1 . 171.52(16) yes
O7 Re1 N1 . 83.08(12) yes
C2 Re1 N2 . 171.33(16) yes
C3 Re1 N2 . 96.26(16) yes
C1 Re1 N2 . 97.00(16) yes
O7 Re1 N2 . 80.00(12) yes
N1 Re1 N2 . 74.60(13) yes
C6 Re2 C5 . 85.80(18) no
C6 Re2 C4 . 86.80(19) no
C5 Re2 C4 . 86.6(2) no
C6 Re2 O7 . 174.61(16) no
C5 Re2 O7 . 97.78(15) no
C4 Re2 O7 . 97.41(16) no
C6 Re2 N3 . 96.30(16) no
C5 Re2 N3 . 98.47(17) no
C4 Re2 N3 . 174.26(17) no
O7 Re2 N3 . 79.22(13) no
C6 Re2 N4 . 91.58(15) no
C5 Re2 N4 . 171.76(16) no
C4 Re2 N4 . 101.11(18) no
O7 Re2 N4 . 84.32(12) no
N3 Re2 N4 . 74.03(14) no
Re2 O7 Re1 . 139.63(17) yes
Re2 O7 H7O . 116(5) no
Re1 O7 H7O . 96(5) no
C7 N1 C11 . 118.0(4) no
C7 N1 Re1 . 124.6(3) no
C11 N1 Re1 . 117.4(3) no
C16 N2 C12 . 118.0(4) no
C16 N2 Re1 . 124.9(3) no
C12 N2 Re1 . 116.5(3) no
C19 N3 C23 . 118.1(4) no
C19 N3 Re2 . 123.8(3) no
C23 N3 Re2 . 117.7(3) no
C24 N4 C28 . 117.7(4) no
C24 N4 Re2 . 117.8(3) no
C28 N4 Re2 . 124.3(3) no
O1 C1 Re1 . 178.5(4) no
O2 C2 Re1 . 178.1(4) no
O3 C3 Re1 . 179.2(5) no
O4 C4 Re2 . 176.3(4) no
O5 C5 Re2 . 175.0(4) no
O6 C6 Re2 . 179.8(5) no
N1 C7 C8 . 122.3(4) no
N1 C7 H7 . 118.8 no
C8 C7 H7 . 118.8 no
C7 C8 C9 . 120.2(4) no
C7 C8 H8 . 119.9 no
C9 C8 H8 . 119.9 no
C8 C9 C10 . 117.2(4) no
C8 C9 C17 . 120.9(4) no
C10 C9 C17 . 121.8(4) no
C11 C10 C9 . 119.8(4) no
C11 C10 H10 . 120.1 no
C9 C10 H10 . 120.1 no
N1 C11 C10 . 122.3(4) no
N1 C11 C12 . 115.6(4) no
C10 C11 C12 . 122.0(4) no
N2 C12 C13 . 122.1(4) no
N2 C12 C11 . 114.3(4) no
C13 C12 C11 . 123.5(4) no
C12 C13 C14 . 120.8(4) no
C12 C13 H13 . 119.6 no
C14 C13 H13 . 119.6 no
C13 C14 C15 . 116.7(4) no
C13 C14 C18 . 121.6(4) no
C15 C14 C18 . 121.6(4) no
C16 C15 C14 . 120.2(4) no
C16 C15 H15 . 119.9 no
C14 C15 H15 . 119.9 no
N2 C16 C15 . 122.2(4) no
N2 C16 H16 . 118.9 no
C15 C16 H16 . 118.9 no
C9 C17 H17A . 109.5 no
C9 C17 H17B . 109.5 no
H17A C17 H17B . 109.5 no
C9 C17 H17C . 109.5 no
H17A C17 H17C . 109.5 no
H17B C17 H17C . 109.5 no
C14 C18 H18A . 109.5 no
C14 C18 H18B . 109.5 no
H18A C18 H18B . 109.5 no
C14 C18 H18C . 109.5 no
H18A C18 H18C . 109.5 no
H18B C18 H18C . 109.5 no
N3 C19 C20 . 122.1(4) no
N3 C19 H19 . 118.9 no
C20 C19 H19 . 118.9 no
C19 C20 C21 . 120.5(4) no
C19 C20 H20 . 119.7 no
C21 C20 H20 . 119.7 no
C20 C21 C22 . 117.1(4) no
C20 C21 C29 . 122.4(4) no
C22 C21 C29 . 120.5(4) no
C21 C22 C23 . 120.6(4) no
C21 C22 H22 . 119.7 no
C23 C22 H22 . 119.7 no
N3 C23 C22 . 121.6(4) no
N3 C23 C24 . 114.9(4) no
C22 C23 C24 . 123.5(4) no
N4 C24 C25 . 122.6(4) no
N4 C24 C23 . 114.8(4) no
C25 C24 C23 . 122.6(4) no
C24 C25 C26 . 120.2(4) no
C24 C25 H25 . 119.9 no
C26 C25 H25 . 119.9 no
C27 C26 C25 . 116.4(4) no
C27 C26 C30 . 123.0(4) no
C25 C26 C30 . 120.7(5) no
C28 C27 C26 . 121.7(4) no
C28 C27 H27 . 119.2 no
C26 C27 H27 . 119.2 no
N4 C28 C27 . 121.4(4) no
N4 C28 H28 . 119.3 no
C27 C28 H28 . 119.3 no
C21 C29 H29A . 109.5 no
C21 C29 H29B . 109.5 no
H29A C29 H29B . 109.5 no
C21 C29 H29C . 109.5 no
H29A C29 H29C . 109.5 no
H29B C29 H29C . 109.5 no
C26 C30 H30A . 109.5 no
C26 C30 H30B . 109.5 no
H30A C30 H30B . 109.5 no
C26 C30 H30C . 109.5 no
H30A C30 H30C . 109.5 no
H30B C30 H30C . 109.5 no
O11 Re3 O10 . 108.3(2) no
O11 Re3 O9 . 108.71(19) no
O10 Re3 O9 . 110.23(19) no
O11 Re3 O8 . 110.1(2) no
O10 Re3 O8 . 110.8(2) no
O9 Re3 O8 . 108.6(2) no
C62 C60 O60 3_557 118.4(18) ?
O60 C60 C62 . 116.6(17) ?
O60 C60 C61 . 116.8(11) ?
C62 C60 C61 . 126.6(16) ?

loop_
_geom_bond_atom_site_label_1
_geom_bond_atom_site_label_2
_geom_bond_site_symmetry_2
_geom_bond_distance
_geom_bond_publ_flag
Re1 C1 . 1.936(4) yes
Re1 C2 . 1.905(5) yes
Re1 C3 . 1.920(5) yes
Re1 N1 . 2.169(4) yes
Re1 N2 . 2.186(4) yes
Re1 O7 . 2.155(3) yes
Re2 C4 . 1.925(5) no
Re2 C5 . 1.915(5) no
Re2 C6 . 1.900(5) no
Re2 N3 . 2.175(4) no
Re2 N4 . 2.196(4) no
Re2 O7 . 2.127(3) yes
O1 C1 . 1.145(5) no
O2 C2 . 1.177(6) no
O3 C3 . 1.154(6) no
O4 C4 . 1.162(6) no
O5 C5 . 1.158(6) no
O6 C6 . 1.165(5) no
O7 H7O . 0.76(7) no
N1 C7 . 1.352(6) no
N1 C11 . 1.349(6) no
N2 C16 . 1.339(5) no
N2 C12 . 1.366(5) no
N3 C19 . 1.353(5) no
N3 C23 . 1.357(6) no
N4 C24 . 1.341(6) no
N4 C28 . 1.372(6) no
C7 C8 . 1.386(6) no
C7 H7 . 0.95 no
C8 C9 . 1.391(7) no
C8 H8 . 0.95 no
C9 C10 . 1.399(6) no
C9 C17 . 1.505(6) no
C10 C11 . 1.391(6) no
C10 H10 . 0.95 no
C11 C12 . 1.493(6) no
C12 C13 . 1.368(6) no
C13 C14 . 1.395(6) no
C13 H13 . 0.95 no
C14 C15 . 1.395(6) no
C14 C18 . 1.494(7) no
C15 C16 . 1.393(6) no
C15 H15 . 0.95 no
C16 H16 . 0.95 no
C17 H17A . 0.98 no
C17 H17B . 0.98 no
C17 H17C . 0.98 no
C18 H18A . 0.98 no
C18 H18B . 0.98 no
C18 H18C . 0.98 no
C19 C20 . 1.385(6) no
C19 H19 . 0.95 no
C20 C21 . 1.381(7) no
C20 H20 . 0.95 no
C21 C22 . 1.393(6) no
C21 C29 . 1.498(6) no
C22 C23 . 1.387(6) no
C22 H22 . 0.95 no
C23 C24 . 1.490(6) no
C24 C25 . 1.382(6) no
C25 C26 . 1.402(6) no
C25 H25 . 0.95 no
C26 C27 . 1.380(7) no
C26 C30 . 1.509(7) no
C27 C28 . 1.372(7) no
C27 H27 . 0.95 no
C28 H28 . 0.95 no
C29 H29A . 0.98 no
C29 H29B . 0.98 no
C29 H29C . 0.98 no
C30 H30A . 0.98 no
C30 H30B . 0.98 no
C30 H30C . 0.98 no
Re3 O11 . 1.720(3) no
Re3 O10 . 1.722(4) no
Re3 O9 . 1.724(3) no
Re3 O8 . 1.722(4) no
O60 C60 . 1.199(15) ?
C60 C62 . 1.45(3) ?
C60 C61 . 1.56(2) ?
